data_9017692
loop_
_publ_author_name
'Bindi, L.'
'Pratesi, G.'
'Muniz-Miranda M'
'Zoppi, M.'
'Chelazzi, L.'
'Lepore, G. O.'
'Menchetti, S.'

_publ_section_title
;
 From ancient pigments to modern optoelectronic applications of arsenic sulfides:
 bonazziite, the natural analogue of beta-As4S4 from Khaidarkan deposit, Kyrgyzstan
;
_journal_name_full 'Mineralogical Magazine'
_journal_page_first 121
_journal_page_last 131
_journal_volume 79
_journal_year 2015
_chemical_compound_source 'Fergana Valley, Alai Range, Osh Oblast, Kyrgyzstan'
_chemical_formula_sum 'As S'
_chemical_name_mineral Bonazziite
_space_group_IT_number 15
_space_group_name_Hall '-C 2yc'
_space_group_name_H-M_alt 'C 1 2/c 1'
_symmetry_space_group_name_H-M 'C 1 2/c 1'
_cell_angle_alpha 90
_cell_angle_beta 102.55
_cell_angle_gamma 90
_cell_length_a 9.956
_cell_length_b 9.308
_cell_length_c 8.869
_cell_formula_units_Z 16
_cell_volume 802.256
_database_code_amcsd 0020633
_exptl_crystal_density_diffrn 3.543
_cod_data_source_file inputs/fixed/downloads/18/18599.cif
_cod_data_source_block 18599
_cod_original_cell_volume 802.257
_cod_database_code 9017692

loop_
_space_group_symop_operation_xyz
x,y,z
1/2+x,1/2+y,z
x,-y,1/2+z
1/2+x,1/2-y,1/2+z
-x,y,1/2-z
1/2-x,1/2+y,1/2-z
-x,-y,-z
1/2-x,1/2-y,-z

loop_
_atom_site_aniso_label
_atom_site_aniso_U_11
_atom_site_aniso_U_22
_atom_site_aniso_U_33
_atom_site_aniso_U_12
_atom_site_aniso_U_13
_atom_site_aniso_U_23
As1 0.03490 0.03410 0.01750 0.00550 0.00590 0.00670
As2 0.02370 0.03190 0.02500 0.00050 -0.00380 -0.00650
S1 0.04460 0.02260 0.03360 0.00000 0.00790 0.00000
S2 0.03620 0.02220 0.04350 0.00000 -0.00460 0.00000
S3 0.02670 0.04940 0.03090 -0.00440 0.01180 -0.00640

loop_
_atom_site_label
_atom_site_fract_x
_atom_site_fract_y
_atom_site_fract_z
_atom_site_U_iso_or_equiv
As1 -0.00188 -0.20545 0.05491 0.02880
As2 -0.16022 -0.40158 0.12611 0.02830
S1 0.00000 0.05400 0.25000 0.03370
S2 0.00000 0.55360 0.25000 0.03600
S3 -0.20120 -0.30400 0.34030 0.03480

loop_
_cod_related_entry_id
_cod_related_entry_database
_cod_related_entry_code
1 AMCSD 0020633
